data_4349657
loop_
_publ_author_name
'Washimi, Masaya'
'Nishikawa, Michihiro'
'Shimoda, Naohiro'
'Satokawa, Shigeo'
'Tsubomura, Taro'

_publ_section_title
;
 Blue and orange oxygen responsive emissions in the solid state based on
 copper(i) complexes bearing dodecafluorinated diphosphine and
 1,10-phenanthroline derivative ligands
;
_journal_issue 4
_journal_name_full 'Inorganic Chemistry Frontiers'
_journal_page_first 639
_journal_paper_doi 10.1039/C6QI00577B
_journal_volume 4
_journal_year 2017
_chemical_formula_sum 'C41 H18 Cu F26 N2 O P3'
_chemical_formula_weight 1205.03
_space_group_IT_number 14
_space_group_name_Hall '-P 2ybc'
_space_group_name_H-M_alt 'P 1 21/c 1'
_symmetry_cell_setting monoclinic
_symmetry_space_group_name_H-M 'P 1 21/c 1'
_audit_creation_date 2014-07-02T16:20:11-00:00
_audit_creation_method 'WinGX routine CIF_UPDATE'
_audit_update_record
;
2016-12-13 deposited with the CCDC.
2017-01-22 downloaded from the CCDC.
;
_cell_angle_alpha 90.0000(10)
_cell_angle_beta 105.0680(10)
_cell_angle_gamma 90.0000(10)
_cell_formula_units_Z 4
_cell_length_a 12.502(4)
_cell_length_b 18.244(5)
_cell_length_c 19.193(6)
_cell_measurement_reflns_used 8500
_cell_measurement_temperature 123(2)
_cell_measurement_theta_max 27.4835
_cell_measurement_theta_min 3.1005
_cell_volume 4227(2)
_computing_cell_refinement 'CrystalClear (Rigaku Corp., 2000)'
_computing_data_collection 'CrystalClear (Rigaku Corp., 2000)'
_computing_data_reduction 'CrystalClear (Rigaku Corp., 2000)'
_computing_structure_refinement 'SHELXL-97 (Sheldrick, 1997)'
_computing_structure_solution
;
        ????
;
_diffrn_ambient_temperature 123
_diffrn_measured_fraction_theta_full 0.988
_diffrn_measured_fraction_theta_max 0.988
_diffrn_measurement_device
;
        Saturn70 CCD (4x4 bin mode)
;
_diffrn_measurement_method dtprofit.ref
_diffrn_radiation_type MoK\a
_diffrn_radiation_wavelength 0.71073
_diffrn_reflns_av_R_equivalents 0.0459
_diffrn_reflns_limit_h_max 16
_diffrn_reflns_limit_h_min -16
_diffrn_reflns_limit_k_max 23
_diffrn_reflns_limit_k_min -23
_diffrn_reflns_limit_l_max 24
_diffrn_reflns_limit_l_min -24
_diffrn_reflns_number 39654
_diffrn_reflns_theta_full 27.48
_diffrn_reflns_theta_max 27.48
_diffrn_reflns_theta_min 3.1
_exptl_absorpt_coefficient_mu 0.786
_exptl_absorpt_correction_T_max 1
_exptl_absorpt_correction_T_min 0.9167
_exptl_absorpt_correction_type multi-scan
_exptl_crystal_colour Colorless
_exptl_crystal_density_diffrn 1.894
_exptl_crystal_density_method 'not measured'
_exptl_crystal_description Block
_exptl_crystal_F_000 2248
_exptl_crystal_size_max 0.4
_exptl_crystal_size_mid 0.15
_exptl_crystal_size_min 0.05
_refine_diff_density_max 0.906
_refine_diff_density_min -0.786
_refine_ls_extinction_method none
_refine_ls_goodness_of_fit_ref 1.135
_refine_ls_hydrogen_treatment mixed
_refine_ls_matrix_type full
_refine_ls_number_parameters 647
_refine_ls_number_reflns 9573
_refine_ls_number_restraints 0
_refine_ls_restrained_S_all 1.135
_refine_ls_R_factor_gt 0.0645
_refine_ls_shift/su_max 0.015
_refine_ls_structure_factor_coef Fsqd
_refine_ls_weighting_details 'calc w=1/[\s^2^(Fo^2^)+(0.0564P)^2^+7.2751P] where P=(Fo^2^+2Fc^2^)/3'
_refine_ls_weighting_scheme calc
_refine_ls_wR_factor_ref 0.1435
_reflns_number_gt 7936
_reflns_number_total 9573
_reflns_threshold_expression >2sigma(I)
_cod_data_source_file c6qi00577b2.cif
_cod_data_source_block auto
_cod_depositor_comments
;
The following automatic conversions were performed:

data item '_exptl_absorpt_correction_type' value 'Multi-scan' was
changed to 'multi-scan' in accordance with the
/home/saulius/struct/COD-crude-data/automatic-downloads/DataCite-retrospective/RSC/depositions/lib/dictionaries/cif_core.dic
dictionary named 'cif_core.dic' version 2.4.2 last updated on
2011-04-26.

Automatic conversion script
Id: cif_fix_values 6909 2019-04-08 15:41:33Z antanas 
;
_cod_original_sg_symbol_H-M P21/c
_cod_database_code 4349657

loop_
_symmetry_equiv_pos_as_xyz
'x, y, z'
'-x, y+1/2, -z+1/2'
'-x, -y, -z'
'x, -y-1/2, z-1/2'

loop_
_atom_site_label
_atom_site_type_symbol
_atom_site_fract_x
_atom_site_fract_y
_atom_site_fract_z
_atom_site_U_iso_or_equiv
_atom_site_adp_type
_atom_site_occupancy
_atom_site_calc_flag
_atom_site_refinement_flags
Cu1 Cu 0.25895(3) 0.17654(2) 0.05145(2) 0.02129(12) Uani 1 d .
P2 P 0.20488(7) 0.29256(5) 0.05005(5) 0.02026(19) Uani 1 d .
P3 P 0.33811(8) 0.30002(5) 0.82323(5) 0.0259(2) Uani 1 d .
P1 P 0.43703(7) 0.20651(5) 0.10627(5) 0.0216(2) Uani 1 d .
F8 F 0.49723(18) 0.07928(11) 0.03378(12) 0.0296(5) Uani 1 d .
F19 F -0.02631(18) 0.25004(12) 0.02373(12) 0.0325(5) Uani 1 d .
F17 F 0.09510(18) 0.38900(13) 0.28107(11) 0.0333(5) Uani 1 d .
F18 F 0.24144(17) 0.37702(12) 0.20198(11) 0.0306(5) Uani 1 d .
F3 F 0.4242(2) 0.05536(12) 0.16781(13) 0.0393(6) Uani 1 d .
F16 F -0.10815(19) 0.32898(13) 0.23623(12) 0.0354(5) Uani 1 d .
F20 F -0.17103(18) 0.26213(13) 0.10467(13) 0.0393(6) Uani 1 d .
F24 F 0.22861(19) 0.25167(13) 0.80128(12) 0.0378(6) Uani 1 d .
F14 F 0.09152(18) 0.24156(12) -0.10260(12) 0.0321(5) Uani 1 d .
F9 F 0.5649(2) 0.33441(12) 0.04427(13) 0.0371(6) Uani 1 d .
F15 F -0.0143(2) 0.32252(15) -0.21724(12) 0.0412(6) Uani 1 d .
F26 F 0.2638(2) 0.37147(13) 0.82077(13) 0.0399(6) Uani 1 d .
F21 F 0.4117(2) 0.22791(14) 0.82537(13) 0.0426(6) Uani 1 d .
F6 F 0.6836(2) 0.18900(16) -0.12125(13) 0.0477(7) Uani 1 d .
F4 F 0.65739(18) 0.26360(14) 0.20569(13) 0.0394(6) Uani 1 d .
F11 F -0.0506(2) 0.46661(15) -0.20094(13) 0.0460(7) Uani 1 d .
F25 F 0.3428(2) 0.28896(13) 0.90681(11) 0.0370(5) Uani 1 d .
F23 F 0.3329(2) 0.31037(14) 0.73911(12) 0.0414(6) Uani 1 d .
F22 F 0.4476(2) 0.34825(15) 0.84501(15) 0.0494(7) Uani 1 d .
F7 F 0.5960(2) 0.06841(14) -0.07445(13) 0.0414(6) Uani 1 d .
F10 F 0.6716(2) 0.32133(14) -0.05784(13) 0.0421(6) Uani 1 d .
F5 F 0.7919(2) 0.19739(18) 0.31962(14) 0.0551(8) Uani 1 d .
F13 F 0.1597(2) 0.45683(12) 0.03852(12) 0.0397(6) Uani 1 d .
F12 F 0.0367(3) 0.53353(14) -0.07204(15) 0.0537(7) Uani 1 d .
F2 F 0.5680(3) -0.01252(16) 0.27711(16) 0.0597(8) Uani 1 d .
F1 F 0.7488(2) 0.05906(19) 0.35521(14) 0.0626(9) Uani 1 d .
N2 N 0.1754(2) 0.09837(16) 0.09159(15) 0.0220(6) Uani 1 d .
N1 N 0.2479(2) 0.10134(16) -0.02871(15) 0.0210(6) Uani 1 d .
C34 C 0.0661(3) 0.3536(2) 0.21747(19) 0.0242(7) Uani 1 d .
C12 C 0.2039(3) 0.03758(19) -0.01275(18) 0.0213(7) Uani 1 d .
C30 C 0.1315(3) 0.34626(19) -0.02842(18) 0.0220(7) Uani 1 d .
C35 C 0.1407(3) 0.34739(19) 0.17586(18) 0.0219(7) Uani 1 d .
C11 C 0.1634(3) 0.03644(19) 0.05096(19) 0.0228(7) Uani 1 d .
C4 C 0.1978(3) -0.0261(2) -0.0550(2) 0.0275(8) Uani 1 d .
C31 C 0.0836(3) 0.3140(2) -0.0943(2) 0.0251(8) Uani 1 d .
C25 C 0.5712(3) 0.2674(2) 0.0170(2) 0.0279(8) Uani 1 d .
C33 C -0.0378(3) 0.3245(2) 0.1947(2) 0.0268(8) Uani 1 d .
C7 C 0.1156(3) -0.0280(2) 0.0693(2) 0.0292(8) Uani 1 d .
C32 C 0.0263(3) 0.3543(2) -0.15280(19) 0.0310(9) Uani 1 d .
C24 C 0.5239(3) 0.2073(2) 0.04220(19) 0.0242(7) Uani 1 d .
C36 C 0.1145(3) 0.31156(18) 0.10996(18) 0.0206(7) Uani 1 d .
C38 C -0.0685(3) 0.2902(2) 0.1286(2) 0.0276(8) Uani 1 d .
C16 C 0.5878(4) 0.0568(3) 0.2601(2) 0.0419(11) Uani 1 d .
C5 C 0.1474(4) -0.0903(2) -0.0350(2) 0.0379(10) Uani 1 d .
H5 H 0.1416 -0.1332 -0.0638 0.045 Uiso 1 calc R
C13 C 0.4239(3) 0.30090(19) 0.13724(19) 0.0240(7) Uani 1 d .
H13A H 0.4037 0.2995 0.1838 0.029 Uiso 1 calc R
H13B H 0.4961 0.3262 0.1452 0.029 Uiso 1 calc R
C37 C 0.0072(3) 0.28363(19) 0.08833(19) 0.0242(7) Uani 1 d .
C18 C 0.5337(3) 0.1623(2) 0.18314(19) 0.0273(8) Uani 1 d .
C3 C 0.2436(3) -0.0222(2) -0.1145(2) 0.0331(9) Uani 1 d .
H3 H 0.2428 -0.0641 -0.1441 0.04 Uiso 1 calc R
C28 C 0.0536(3) 0.4622(2) -0.0802(2) 0.0342(9) Uani 1 d .
C26 C 0.6264(3) 0.2618(2) -0.0363(2) 0.0321(9) Uani 1 d .
C27 C 0.0093(3) 0.4276(2) -0.1449(2) 0.0348(9) Uani 1 d .
C22 C 0.5888(3) 0.1336(2) -0.0441(2) 0.0308(9) Uani 1 d .
C21 C 0.6335(3) 0.1951(2) -0.0676(2) 0.0324(9) Uani 1 d .
C14 C 0.3356(3) 0.34392(19) 0.08198(19) 0.0233(7) Uani 1 d .
H14A H 0.3647 0.3562 0.0401 0.028 Uiso 1 calc R
H14B H 0.3204 0.3905 0.1041 0.028 Uiso 1 calc R
C19 C 0.6298(3) 0.1962(2) 0.2232(2) 0.0316(9) Uani 1 d .
C29 C 0.1156(3) 0.4216(2) -0.0238(2) 0.0304(8) Uani 1 d .
C2 C 0.2890(3) 0.0416(2) -0.1296(2) 0.0314(9) Uani 1 d .
H2 H 0.321 0.0445 -0.1693 0.038 Uiso 1 calc R
C17 C 0.5152(3) 0.0919(2) 0.2033(2) 0.0314(9) Uani 1 d .
C15 C 0.6801(4) 0.0927(3) 0.2993(2) 0.0439(12) Uani 1 d .
C9 C 0.0889(4) 0.0362(3) 0.1723(2) 0.0412(10) Uani 1 d .
H9 H 0.0634 0.0381 0.2148 0.049 Uiso 1 calc R
C8 C 0.0776(3) -0.0262(2) 0.1322(2) 0.0388(10) Uani 1 d .
H8 H 0.0442 -0.0683 0.1465 0.047 Uiso 1 calc R
C10 C 0.1386(3) 0.0975(2) 0.1503(2) 0.0300(8) Uani 1 d .
H10 H 0.1464 0.1407 0.1789 0.036 Uiso 1 calc R
C1 C 0.2883(3) 0.1031(2) -0.08625(19) 0.0263(8) Uani 1 d .
H1 H 0.3178 0.1479 -0.0984 0.032 Uiso 1 calc R
C6 C 0.1078(4) -0.0914(2) 0.0240(2) 0.0367(10) Uani 1 d .
H6 H 0.0743 -0.1348 0.0357 0.044 Uiso 1 calc R
C20 C 0.7019(3) 0.1626(3) 0.2814(2) 0.0404(11) Uani 1 d .
C23 C 0.5371(3) 0.1405(2) 0.01030(19) 0.0261(8) Uani 1 d .
O1 O 0.1953(5) 0.5454(3) 0.8573(3) 0.1113(18) Uiso 1 d .
C39 C 0.2957(6) 0.5336(4) 0.8613(4) 0.0742(17) Uiso 1 d .
C40 C 0.3321(6) 0.5446(4) 0.7971(4) 0.092(2) Uiso 1 d .
H40A H 0.2714 0.5653 0.7592 0.138 Uiso 1 calc R
H40B H 0.3546 0.4975 0.7808 0.138 Uiso 1 calc R
H40C H 0.3951 0.5784 0.8073 0.138 Uiso 1 calc R
C41 C 0.3652(7) 0.5029(5) 0.9294(4) 0.107(3) Uiso 1 d .
H41A H 0.3219 0.5003 0.9652 0.161 Uiso 1 calc R
H41B H 0.4298 0.5345 0.9476 0.161 Uiso 1 calc R
H41C H 0.3899 0.4536 0.9206 0.161 Uiso 1 calc R

loop_
_atom_site_aniso_label
_atom_site_aniso_U_11
_atom_site_aniso_U_22
_atom_site_aniso_U_33
_atom_site_aniso_U_23
_atom_site_aniso_U_13
_atom_site_aniso_U_12
Cu1 0.0218(2) 0.0179(2) 0.0245(2) -0.00218(17) 0.00663(17) -0.00038(16)
P2 0.0197(4) 0.0182(4) 0.0220(4) -0.0023(3) 0.0038(4) 0.0020(3)
P3 0.0256(5) 0.0273(5) 0.0249(5) 0.0035(4) 0.0069(4) -0.0011(4)
P1 0.0198(4) 0.0208(4) 0.0238(4) -0.0003(4) 0.0052(4) 0.0021(3)
F8 0.0328(12) 0.0231(11) 0.0351(12) 0.0028(9) 0.0126(10) 0.0028(9)
F19 0.0288(11) 0.0361(13) 0.0321(12) -0.0158(10) 0.0069(10) -0.0077(10)
F17 0.0322(12) 0.0443(14) 0.0225(11) -0.0119(10) 0.0053(9) 0.0017(10)
F18 0.0228(11) 0.0392(13) 0.0283(11) -0.0098(9) 0.0043(9) -0.0064(9)
F3 0.0477(15) 0.0265(12) 0.0444(14) 0.0060(10) 0.0131(12) 0.0046(11)
F16 0.0331(12) 0.0424(14) 0.0360(13) -0.0038(10) 0.0184(10) 0.0011(10)
F20 0.0244(11) 0.0464(14) 0.0483(14) -0.0176(12) 0.0115(11) -0.0114(10)
F24 0.0363(13) 0.0425(14) 0.0338(12) -0.0063(10) 0.0076(10) -0.0131(11)
F14 0.0364(12) 0.0301(12) 0.0291(11) -0.0106(9) 0.0072(10) -0.0029(10)
F9 0.0389(13) 0.0287(12) 0.0480(14) -0.0040(10) 0.0190(11) -0.0082(10)
F15 0.0378(13) 0.0631(17) 0.0209(11) -0.0043(11) 0.0043(10) 0.0011(12)
F26 0.0412(14) 0.0311(13) 0.0477(14) 0.0022(11) 0.0120(11) 0.0074(10)
F21 0.0464(15) 0.0425(14) 0.0392(14) 0.0051(11) 0.0115(12) 0.0180(12)
F6 0.0490(16) 0.0648(18) 0.0371(14) 0.0027(12) 0.0252(12) 0.0024(13)
F4 0.0239(11) 0.0458(15) 0.0445(14) 0.0005(11) 0.0019(10) -0.0005(10)
F11 0.0429(14) 0.0646(18) 0.0309(13) 0.0230(12) 0.0106(11) 0.0188(13)
F25 0.0410(13) 0.0455(14) 0.0229(11) 0.0001(10) 0.0057(10) -0.0012(11)
F23 0.0388(14) 0.0570(16) 0.0317(12) 0.0162(11) 0.0151(11) 0.0116(12)
F22 0.0311(13) 0.0530(16) 0.0624(17) 0.0023(13) 0.0089(12) -0.0143(12)
F7 0.0474(15) 0.0423(14) 0.0381(13) -0.0101(11) 0.0178(12) 0.0066(11)
F10 0.0384(14) 0.0475(15) 0.0447(14) 0.0093(12) 0.0185(11) -0.0088(11)
F5 0.0262(13) 0.096(2) 0.0372(14) -0.0065(14) -0.0028(11) 0.0145(13)
F13 0.0555(15) 0.0223(11) 0.0349(13) -0.0059(10) 0.0004(11) 0.0082(11)
F12 0.074(2) 0.0314(14) 0.0534(16) 0.0123(12) 0.0129(15) 0.0245(13)
F2 0.076(2) 0.0474(17) 0.0598(18) 0.0305(14) 0.0252(16) 0.0281(15)
F1 0.0562(18) 0.093(2) 0.0364(14) 0.0221(15) 0.0078(13) 0.0439(17)
N2 0.0204(14) 0.0239(15) 0.0215(14) -0.0030(12) 0.0052(12) -0.0021(12)
N1 0.0203(14) 0.0209(15) 0.0216(14) 0.0011(12) 0.0052(12) 0.0021(11)
C34 0.0271(19) 0.0223(18) 0.0217(17) -0.0038(14) 0.0036(15) 0.0014(14)
C12 0.0174(16) 0.0208(17) 0.0240(17) -0.0031(14) 0.0021(14) 0.0017(13)
C30 0.0206(17) 0.0238(18) 0.0211(17) -0.0011(14) 0.0045(14) 0.0020(14)
C35 0.0178(16) 0.0234(18) 0.0214(17) -0.0019(14) -0.0007(14) 0.0011(13)
C11 0.0177(16) 0.0216(18) 0.0267(18) 0.0000(14) 0.0014(14) 0.0002(13)
C4 0.0292(19) 0.0214(18) 0.030(2) -0.0029(15) 0.0038(16) 0.0036(15)
C31 0.0226(18) 0.0270(19) 0.0278(18) -0.0041(15) 0.0106(15) 0.0006(14)
C25 0.0210(18) 0.032(2) 0.0283(19) -0.0014(16) 0.0030(15) -0.0019(15)
C33 0.0297(19) 0.0225(18) 0.0299(19) 0.0011(15) 0.0104(16) 0.0054(15)
C7 0.0270(19) 0.0244(19) 0.035(2) 0.0039(16) 0.0050(17) -0.0050(15)
C32 0.0225(18) 0.051(3) 0.0203(18) 0.0000(17) 0.0074(15) -0.0006(17)
C24 0.0190(17) 0.0277(19) 0.0248(18) 0.0035(15) 0.0038(14) 0.0043(14)
C36 0.0199(16) 0.0192(17) 0.0215(17) -0.0003(13) 0.0029(14) 0.0025(13)
C38 0.0212(18) 0.0261(19) 0.034(2) -0.0029(16) 0.0039(16) -0.0010(14)
C16 0.051(3) 0.043(3) 0.037(2) 0.013(2) 0.020(2) 0.023(2)
C5 0.038(2) 0.022(2) 0.051(3) -0.0071(18) 0.007(2) -0.0021(17)
C13 0.0215(17) 0.0241(18) 0.0252(18) -0.0061(14) 0.0035(14) -0.0006(14)
C37 0.0276(18) 0.0202(17) 0.0250(18) -0.0052(14) 0.0073(15) -0.0005(14)
C18 0.0252(19) 0.036(2) 0.0223(18) 0.0027(15) 0.0087(15) 0.0105(15)
C3 0.037(2) 0.031(2) 0.027(2) -0.0092(16) 0.0011(17) 0.0086(17)
C28 0.035(2) 0.030(2) 0.037(2) 0.0055(17) 0.0083(18) 0.0096(17)
C26 0.0230(19) 0.043(2) 0.030(2) 0.0075(17) 0.0059(16) -0.0027(17)
C27 0.031(2) 0.047(3) 0.028(2) 0.0132(18) 0.0100(17) 0.0117(18)
C22 0.030(2) 0.033(2) 0.028(2) -0.0056(16) 0.0061(16) 0.0050(16)
C21 0.0263(19) 0.049(3) 0.0248(19) 0.0028(17) 0.0109(16) 0.0060(17)
C14 0.0227(17) 0.0189(17) 0.0275(18) -0.0015(14) 0.0051(15) -0.0002(14)
C19 0.0249(19) 0.044(2) 0.0266(19) -0.0016(17) 0.0069(16) 0.0105(17)
C29 0.034(2) 0.028(2) 0.029(2) -0.0030(16) 0.0068(17) 0.0033(16)
C2 0.037(2) 0.037(2) 0.0210(18) -0.0019(16) 0.0082(16) 0.0100(17)
C17 0.034(2) 0.037(2) 0.0261(19) 0.0015(16) 0.0123(17) 0.0125(17)
C15 0.040(3) 0.065(3) 0.027(2) 0.008(2) 0.0091(19) 0.032(2)
C9 0.037(2) 0.058(3) 0.032(2) 0.003(2) 0.0151(19) -0.007(2)
C8 0.035(2) 0.039(2) 0.044(2) 0.008(2) 0.0134(19) -0.0099(18)
C10 0.0260(19) 0.037(2) 0.0276(19) -0.0036(16) 0.0087(16) -0.0021(16)
C1 0.0274(19) 0.0290(19) 0.0225(18) 0.0044(15) 0.0064(15) 0.0076(15)
C6 0.041(2) 0.0197(19) 0.048(3) 0.0017(17) 0.009(2) -0.0081(17)
C20 0.025(2) 0.069(3) 0.027(2) -0.002(2) 0.0077(17) 0.020(2)
C23 0.0232(18) 0.0272(19) 0.0264(18) 0.0034(15) 0.0040(15) 0.0029(15)

loop_
_atom_type_symbol
_atom_type_description
_atom_type_scat_dispersion_real
_atom_type_scat_dispersion_imag
_atom_type_scat_source
C C 0.0033 0.0016 'International Tables Vol C Tables 4.2.6.8 and 6.1.1.4'
H H 0 0 'International Tables Vol C Tables 4.2.6.8 and 6.1.1.4'
N N 0.0061 0.0033 'International Tables Vol C Tables 4.2.6.8 and 6.1.1.4'
F F 0.0171 0.0103 'International Tables Vol C Tables 4.2.6.8 and 6.1.1.4'
P P 0.1023 0.0942 'International Tables Vol C Tables 4.2.6.8 and 6.1.1.4'
Cu Cu 0.3201 1.2651 'International Tables Vol C Tables 4.2.6.8 and 6.1.1.4'
O O 0.0106 0.006 'International Tables Vol C Tables 4.2.6.8 and 6.1.1.4'

loop_
_geom_angle_atom_site_label_1
_geom_angle_atom_site_label_2
_geom_angle_atom_site_label_3
_geom_angle
N2 Cu1 N1 82.72(12)
N2 Cu1 P2 119.24(9)
N1 Cu1 P2 132.20(8)
N2 Cu1 P1 122.15(9)
N1 Cu1 P1 112.20(8)
P2 Cu1 P1 92.00(4)
C30 P2 C36 98.92(15)
C30 P2 C14 102.28(16)
C36 P2 C14 109.34(16)
C30 P2 Cu1 127.31(12)
C36 P2 Cu1 113.95(11)
C14 P2 Cu1 103.86(12)
F22 P3 F24 179.86(18)
F22 P3 F26 90.59(15)
F24 P3 F26 89.48(14)
F22 P3 F21 89.90(15)
F24 P3 F21 90.02(14)
F26 P3 F21 179.49(16)
F22 P3 F25 90.10(14)
F24 P3 F25 90.02(13)
F26 P3 F25 90.12(13)
F21 P3 F25 89.98(13)
F22 P3 F23 90.38(15)
F24 P3 F23 89.51(13)
F26 P3 F23 90.16(13)
F21 P3 F23 89.74(13)
F25 P3 F23 179.45(15)
C18 P1 C24 99.24(16)
C18 P1 C13 104.32(17)
C24 P1 C13 109.05(17)
C18 P1 Cu1 129.00(13)
C24 P1 Cu1 111.76(12)
C13 P1 Cu1 102.45(12)
C10 N2 C11 117.9(3)
C10 N2 Cu1 131.1(3)
C11 N2 Cu1 110.9(2)
C1 N1 C12 118.3(3)
C1 N1 Cu1 130.1(3)
C12 N1 Cu1 111.0(2)
F17 C34 C33 119.1(3)
F17 C34 C35 120.1(3)
C33 C34 C35 120.9(3)
N1 C12 C4 122.8(3)
N1 C12 C11 117.2(3)
C4 C12 C11 119.9(3)
C31 C30 C29 116.3(3)
C31 C30 P2 122.0(3)
C29 C30 P2 121.6(3)
F18 C35 C34 117.4(3)
F18 C35 C36 120.5(3)
C34 C35 C36 122.1(3)
N2 C11 C7 123.0(3)
N2 C11 C12 117.6(3)
C7 C11 C12 119.4(3)
C3 C4 C12 117.1(3)
C3 C4 C5 124.0(4)
C12 C4 C5 118.9(4)
F14 C31 C32 118.0(3)
F14 C31 C30 120.2(3)
C32 C31 C30 121.9(4)
F9 C25 C26 116.7(3)
F9 C25 C24 120.7(3)
C26 C25 C24 122.6(4)
F16 C33 C34 120.4(3)
F16 C33 C38 120.6(3)
C34 C33 C38 119.0(3)
C11 C7 C8 117.0(4)
C11 C7 C6 119.3(4)
C8 C7 C6 123.6(4)
F15 C32 C27 119.6(4)
F15 C32 C31 120.9(4)
C27 C32 C31 119.6(4)
C25 C24 C23 115.3(3)
C25 C24 P1 128.0(3)
C23 C24 P1 116.4(3)
C35 C36 C37 115.2(3)
C35 C36 P2 128.4(3)
C37 C36 P2 116.4(3)
F20 C38 C37 120.6(3)
F20 C38 C33 120.0(3)
C37 C38 C33 119.4(3)
F2 C16 C15 119.9(4)
F2 C16 C17 120.2(4)
C15 C16 C17 119.9(4)
C6 C5 C4 121.4(4)
C6 C5 H5 119.3
C4 C5 H5 119.3
C14 C13 P1 111.3(2)
C14 C13 H13A 109.4
P1 C13 H13A 109.4
C14 C13 H13B 109.4
P1 C13 H13B 109.4
H13A C13 H13B 108
F19 C37 C38 117.6(3)
F19 C37 C36 119.0(3)
C38 C37 C36 123.4(3)
C17 C18 C19 116.4(3)
C17 C18 P1 120.8(3)
C19 C18 P1 122.8(3)
C2 C3 C4 119.7(3)
C2 C3 H3 120.1
C4 C3 H3 120.1
F12 C28 C29 120.5(4)
F12 C28 C27 120.9(4)
C29 C28 C27 118.5(4)
F10 C26 C21 120.2(4)
F10 C26 C25 120.1(4)
C21 C26 C25 119.6(4)
F11 C27 C32 119.9(4)
F11 C27 C28 119.4(4)
C32 C27 C28 120.7(4)
F7 C22 C23 120.8(4)
F7 C22 C21 120.1(3)
C23 C22 C21 119.1(4)
F6 C21 C26 120.5(4)
F6 C21 C22 119.5(4)
C26 C21 C22 120.0(4)
C13 C14 P2 112.7(2)
C13 C14 H14A 109.1
P2 C14 H14A 109.1
C13 C14 H14B 109.1
P2 C14 H14B 109.1
H14A C14 H14B 107.8
F4 C19 C20 116.9(4)
F4 C19 C18 120.7(3)
C20 C19 C18 122.4(4)
F13 C29 C28 117.5(3)
F13 C29 C30 119.7(3)
C28 C29 C30 122.8(4)
C3 C2 C1 119.5(4)
C3 C2 H2 120.2
C1 C2 H2 120.2
F3 C17 C18 120.2(3)
F3 C17 C16 117.8(4)
C18 C17 C16 122.0(4)
F1 C15 C20 120.1(5)
F1 C15 C16 119.6(5)
C20 C15 C16 120.2(4)
C8 C9 C10 119.2(4)
C8 C9 H9 120.4
C10 C9 H9 120.4
C9 C8 C7 119.8(4)
C9 C8 H8 120.1
C7 C8 H8 120.1
N2 C10 C9 123.2(4)
N2 C10 H10 118.4
C9 C10 H10 118.4
N1 C1 C2 122.5(4)
N1 C1 H1 118.7
C2 C1 H1 118.7
C5 C6 C7 121.0(4)
C5 C6 H6 119.5
C7 C6 H6 119.5
F5 C20 C15 120.1(4)
F5 C20 C19 120.9(4)
C15 C20 C19 119.1(4)
F8 C23 C22 117.9(3)
F8 C23 C24 118.8(3)
C22 C23 C24 123.3(4)
O1 C39 C40 117.3(7)
O1 C39 C41 117.8(7)
C40 C39 C41 124.6(7)
C39 C40 H40A 109.5
C39 C40 H40B 109.5
H40A C40 H40B 109.5
C39 C40 H40C 109.5
H40A C40 H40C 109.5
H40B C40 H40C 109.5
C39 C41 H41A 109.5
C39 C41 H41B 109.5
H41A C41 H41B 109.5
C39 C41 H41C 109.5
H41A C41 H41C 109.5
H41B C41 H41C 109.5

loop_
_geom_bond_atom_site_label_1
_geom_bond_atom_site_label_2
_geom_bond_distance
Cu1 N2 2.034(3)
Cu1 N1 2.039(3)
Cu1 P2 2.2200(11)
Cu1 P1 2.2682(11)
P2 C30 1.831(4)
P2 C36 1.843(4)
P2 C14 1.845(4)
P3 F22 1.589(3)
P3 F24 1.591(2)
P3 F26 1.594(2)
P3 F21 1.600(3)
P3 F25 1.603(2)
P3 F23 1.610(2)
P1 C18 1.834(4)
P1 C24 1.841(4)
P1 C13 1.843(4)
F8 C23 1.347(4)
F19 C37 1.348(4)
F17 C34 1.345(4)
F18 C35 1.342(4)
F3 C17 1.341(5)
F16 C33 1.334(4)
F20 C38 1.346(4)
F14 C31 1.338(4)
F9 C25 1.341(4)
F15 C32 1.341(4)
F6 C21 1.341(4)
F4 C19 1.342(5)
F11 C27 1.344(4)
F7 C22 1.338(4)
F10 C26 1.340(5)
F5 C20 1.333(5)
F13 C29 1.343(4)
F12 C28 1.335(5)
F2 C16 1.344(5)
F1 C15 1.336(5)
N2 C10 1.324(5)
N2 C11 1.359(4)
N1 C1 1.329(5)
N1 C12 1.356(4)
C34 C33 1.365(5)
C34 C35 1.381(5)
C12 C4 1.407(5)
C12 C11 1.440(5)
C30 C31 1.381(5)
C30 C29 1.395(5)
C35 C36 1.385(5)
C11 C7 1.404(5)
C4 C3 1.406(6)
C4 C5 1.431(6)
C31 C32 1.378(5)
C25 C26 1.378(5)
C25 C24 1.391(5)
C33 C38 1.376(5)
C7 C8 1.408(6)
C7 C6 1.435(6)
C32 C27 1.369(6)
C24 C23 1.392(5)
C36 C37 1.394(5)
C38 C37 1.374(5)
C16 C15 1.370(7)
C16 C17 1.383(6)
C5 C6 1.347(6)
C5 H5 0.95
C13 C14 1.533(5)
C13 H13A 0.99
C13 H13B 0.99
C18 C17 1.377(6)
C18 C19 1.392(6)
C3 C2 1.361(6)
C3 H3 0.95
C28 C29 1.372(5)
C28 C27 1.374(6)
C26 C21 1.369(6)
C22 C23 1.369(5)
C22 C21 1.381(6)
C14 H14A 0.99
C14 H14B 0.99
C19 C20 1.384(6)
C2 C1 1.398(5)
C2 H2 0.95
C15 C20 1.366(7)
C9 C8 1.362(6)
C9 C10 1.397(6)
C9 H9 0.95
C8 H8 0.95
C10 H10 0.95
C1 H1 0.95
C6 H6 0.95
O1 C39 1.256(8)
C39 C40 1.435(9)
C39 C41 1.479(10)
C40 H40A 0.98
C40 H40B 0.98
C40 H40C 0.98
C41 H41A 0.98
C41 H41B 0.98
C41 H41C 0.98
